data_7063040
loop_
_publ_author_name
'Alaranta, Johanna M.'
'Valkonen, Arto M.'
'Shroff, Sailee S.'
'Marjom\"aki, Varpu S.'
'Rissanen, Kari'
'Lahtinen, Tanja M.'

_publ_section_title
;
 Modifying the terminal phenyl group of monomethine cyanine dyes as a
 pathway to brighter nucleic acid probes
;
_journal_issue 11
_journal_name_full 'New Journal of Chemistry'
_journal_page_first 4931
_journal_page_last 4935
_journal_paper_doi 10.1039/D3NJ05400D
_journal_volume 48
_journal_year 2024
_chemical_formula_moiety 'C27.80 H28.40 Cl0.10 N3.90 O, Cl, 2.9(H2 O)'
_chemical_formula_sum 'C27.8 H34.2 Cl1.1 N3.9 O3.9'
_chemical_formula_weight 524.38
_space_group_crystal_system triclinic
_space_group_IT_number 2
_space_group_name_Hall '-P 1'
_space_group_name_H-M_alt 'P -1'
_atom_sites_solution_hydrogens mixed
_atom_sites_solution_primary direct
_audit_creation_method SHELXL-2019/3
_audit_update_record
;
2024-01-09 deposited with the CCDC.	2024-02-20 downloaded from the CCDC.
;
_cell_angle_alpha 79.6140(10)
_cell_angle_beta 83.1530(10)
_cell_angle_gamma 73.8620(10)
_cell_formula_units_Z 2
_cell_length_a 7.76690(10)
_cell_length_b 12.9440(2)
_cell_length_c 14.03810(10)
_cell_measurement_reflns_used 67811
_cell_measurement_temperature 120(2)
_cell_measurement_theta_max 76.1830
_cell_measurement_theta_min 3.1960
_cell_volume 1329.92(3)
_computing_cell_refinement 'CrysAlisPro 1.171.42.49 (Rigaku OD, 2022)'
_computing_data_collection 'CrysAlisPro 1.171.42.49 (Rigaku OD, 2022)'
_computing_data_reduction 'CrysAlisPro 1.171.42.49 (Rigaku OD, 2022)'
_computing_molecular_graphics SHELXL-2019/2
_computing_publication_material SHELXL-2019/2
_computing_structure_refinement 'SHELXL-2019/2 (Sheldrick, 2019)'
_computing_structure_solution 'SHELXT (Sheldrick, 2015)'
_diffrn_ambient_temperature 120(2)
_diffrn_detector_area_resol_mean 10.0000
_diffrn_measured_fraction_theta_full 1.000
_diffrn_measured_fraction_theta_max 0.997
_diffrn_measurement_device_type 'XtaLAB Synergy R, HyPix-Arc 100'
_diffrn_measurement_method '\w scans'
_diffrn_radiation_type CuK\a
_diffrn_radiation_wavelength 1.54184
_diffrn_reflns_av_R_equivalents 0.0316
_diffrn_reflns_av_unetI/netI 0.0112
_diffrn_reflns_Laue_measured_fraction_full 1.000
_diffrn_reflns_Laue_measured_fraction_max 0.997
_diffrn_reflns_limit_h_max 9
_diffrn_reflns_limit_h_min -9
_diffrn_reflns_limit_k_max 16
_diffrn_reflns_limit_k_min -16
_diffrn_reflns_limit_l_max 17
_diffrn_reflns_limit_l_min -17
_diffrn_reflns_number 106454
_diffrn_reflns_point_group_measured_fraction_full 1.000
_diffrn_reflns_point_group_measured_fraction_max 0.997
_diffrn_reflns_theta_full 67.684
_diffrn_reflns_theta_max 74.997
_diffrn_reflns_theta_min 3.209
_diffrn_source 'Rotating-anode X-ray tube'
_exptl_absorpt_coefficient_mu 1.691
_exptl_absorpt_correction_T_max 0.951
_exptl_absorpt_correction_T_min 0.877
_exptl_absorpt_correction_type analytical
_exptl_absorpt_process_details
;
CrysAlisPro 1.171.42.49 (Rigaku Oxford Diffraction, 2022)
Analytical numeric absorption correction using a multifaceted crystal
model based on expressions derived by R.C. Clark & J.S. Reid.
(Clark, R. C. & Reid, J. S. (1995). Acta Cryst. A51, 887-897)
Empirical absorption correction using spherical harmonics,
implemented in SCALE3 ABSPACK scaling algorithm.
;
_exptl_crystal_colour orange
_exptl_crystal_density_diffrn 1.309
_exptl_crystal_description prism
_exptl_crystal_F_000 556
_exptl_crystal_size_max 0.100
_exptl_crystal_size_mid 0.100
_exptl_crystal_size_min 0.050
_refine_diff_density_max 0.387
_refine_diff_density_min -0.365
_refine_diff_density_rms 0.045
_refine_ls_extinction_method none
_refine_ls_goodness_of_fit_ref 1.041
_refine_ls_hydrogen_treatment mixed
_refine_ls_matrix_type full
_refine_ls_number_parameters 370
_refine_ls_number_reflns 5470
_refine_ls_number_restraints 9
_refine_ls_restrained_S_all 1.045
_refine_ls_R_factor_all 0.0438
_refine_ls_R_factor_gt 0.0412
_refine_ls_shift/su_max 0.000
_refine_ls_shift/su_mean 0.000
_refine_ls_structure_factor_coef Fsqd
_refine_ls_weighting_details 'w=1/[\s^2^(Fo^2^)+(0.0570P)^2^+0.7845P] where P=(Fo^2^+2Fc^2^)/3'
_refine_ls_weighting_scheme calc
_refine_ls_wR_factor_gt 0.1145
_refine_ls_wR_factor_ref 0.1163
_reflns_Friedel_coverage 0.000
_reflns_number_gt 5053
_reflns_number_total 5470
_reflns_threshold_expression 'I > 2\s(I)'
_cod_data_source_file d3nj05400d2.cif
_cod_data_source_block 1-3H2O
_cod_depositor_comments 'Adding full bibliography for 7063040--7063041.cif.'
_cod_original_formula_sum 'C27.80 H34.20 Cl1.10 N3.90 O3.90'
_cod_database_code 7063040
_shelx_shelxl_version_number 2019/3
_shelx_space_group_comment
;
The symmetry employed for this shelxl refinement is uniquely defined
by the following loop, which should always be used as a source of
symmetry information in preference to the above space-group names.
They are only intended as comments.
;
_shelx_estimated_absorpt_t_min 0.849
_shelx_estimated_absorpt_t_max 0.920

loop_
_space_group_symop_operation_xyz
'x, y, z'
'-x, -y, -z'

loop_
_atom_site_label
_atom_site_type_symbol
_atom_site_fract_x
_atom_site_fract_y
_atom_site_fract_z
_atom_site_U_iso_or_equiv
_atom_site_adp_type
_atom_site_occupancy
_atom_site_site_symmetry_order
_atom_site_calc_flag
_atom_site_refinement_flags_posn
_atom_site_refinement_flags_adp
_atom_site_refinement_flags_occupancy
_atom_site_disorder_assembly
_atom_site_disorder_group
Cl1 Cl 0.34670(6) 0.92433(4) 0.24190(3) 0.03660(13) Uani 0.9 1 d . . P A 1
Cl1B Cl 0.5712(10) 0.8532(6) 0.3936(5) 0.0407(14) Uani 0.1 1 d . . P B 2
O1 O 0.27804(14) 0.46405(9) 0.48056(7) 0.0267(2) Uani 1 1 d . . . . .
N1 N 0.21007(18) 0.63710(11) 0.50084(10) 0.0301(3) Uani 1 1 d . . . . .
N2 N 0.64306(16) 0.37432(10) 0.15114(9) 0.0227(3) Uani 1 1 d . . . . .
N3 N 1.11654(18) 0.08383(11) -0.07694(10) 0.0313(3) Uani 1 1 d . . . . .
N4 N 0.5165(4) 0.2381(2) 0.2424(2) 0.0273(5) Uani 0.9 1 d . . P C 1
Cl2 Cl 0.5634(11) 0.2043(6) 0.2312(7) 0.0394(16) Uani 0.1 1 d . . P C 2
C1 C 0.17567(19) 0.47464(14) 0.56839(11) 0.0277(3) Uani 1 1 d . . . . .
C2 C 0.1240(2) 0.39421(15) 0.63314(12) 0.0340(4) Uani 1 1 d . . . . .
H2 H 0.155428 0.320621 0.622516 0.041 Uiso 1 1 calc R U . . .
C3 C 0.0212(2) 0.42864(16) 0.71632(12) 0.0378(4) Uani 1 1 d . . . . .
H3 H -0.019841 0.376902 0.763873 0.045 Uiso 1 1 calc R U . . .
C4 C -0.0220(2) 0.53636(16) 0.73092(12) 0.0370(4) Uani 1 1 d . . . . .
H4 H -0.091335 0.556009 0.788514 0.044 Uiso 1 1 calc R U . . .
C5 C 0.0324(2) 0.61640(15) 0.66434(12) 0.0340(4) Uani 1 1 d . . . . .
H5 H 0.002699 0.690044 0.674653 0.041 Uiso 1 1 calc R U . . .
C6 C 0.1329(2) 0.58224(14) 0.58177(11) 0.0285(3) Uani 1 1 d . . . . .
C7 C 0.29690(19) 0.56467(13) 0.44088(11) 0.0262(3) Uani 1 1 d . . . . .
C8 C 0.1960(3) 0.75309(16) 0.48083(16) 0.0490(5) Uani 1 1 d . . . . .
H8A H 0.316647 0.764703 0.469405 0.073 Uiso 1 1 calc R U . . .
H8B H 0.132680 0.787223 0.536533 0.073 Uiso 1 1 calc R U . . .
H8C H 0.129118 0.785625 0.423067 0.073 Uiso 1 1 calc R U . . .
C9 C 0.3901(2) 0.58790(13) 0.35384(11) 0.0269(3) Uani 1 1 d . . . . .
H9 H 0.398376 0.660829 0.336049 0.032 Uiso 1 1 calc R U . . .
C10 C 0.47516(18) 0.51550(12) 0.28764(10) 0.0226(3) Uani 1 1 d . . . . .
C11 C 0.57217(18) 0.55460(11) 0.19965(10) 0.0219(3) Uani 1 1 d . . . . .
C12 C 0.58706(19) 0.66250(12) 0.17741(11) 0.0258(3) Uani 1 1 d . . . . .
H12 H 0.525951 0.713239 0.219336 0.031 Uiso 1 1 calc R U . . .
C13 C 0.6876(2) 0.69615(13) 0.09671(12) 0.0292(3) Uani 1 1 d . . . . .
H13 H 0.694568 0.769530 0.082751 0.035 Uiso 1 1 calc R U . . .
C14 C 0.7794(2) 0.62206(13) 0.03536(12) 0.0292(3) Uani 1 1 d . . . . .
H14 H 0.852926 0.644498 -0.019084 0.035 Uiso 1 1 calc R U . . .
C15 C 0.7646(2) 0.51671(12) 0.05288(11) 0.0267(3) Uani 1 1 d . . . . .
H15 H 0.826148 0.467302 0.009862 0.032 Uiso 1 1 calc R U . . .
C16 C 0.65881(18) 0.48175(11) 0.13429(10) 0.0223(3) Uani 1 1 d . . . . .
C17 C 0.75937(19) 0.29691(11) 0.09255(10) 0.0225(3) Uani 1 1 d . . . . .
C18 C 0.73066(19) 0.30164(12) -0.00371(10) 0.0235(3) Uani 1 1 d . . . . .
H18 H 0.629540 0.353605 -0.031128 0.028 Uiso 1 1 calc R U . . .
C19 C 0.84770(19) 0.23147(12) -0.06049(10) 0.0236(3) Uani 1 1 d . . . . .
H19 H 0.826189 0.235910 -0.126512 0.028 Uiso 1 1 calc R U . . .
C20 C 0.99916(19) 0.15315(11) -0.02124(11) 0.0233(3) Uani 1 1 d . . . . .
C21 C 1.02245(19) 0.14806(11) 0.07772(11) 0.0252(3) Uani 1 1 d . . . . .
H21 H 1.120683 0.094880 0.106699 0.030 Uiso 1 1 calc R U . . .
C22 C 0.9048(2) 0.21913(12) 0.13336(11) 0.0252(3) Uani 1 1 d . . . . .
H22 H 0.923435 0.214761 0.199787 0.030 Uiso 1 1 calc R U . . .
C23 C 1.1027(2) 0.09640(15) -0.18068(13) 0.0373(4) Uani 1 1 d . . . . .
H23A H 0.979601 0.099979 -0.193249 0.056 Uiso 1 1 calc R U . . .
H23B H 1.186156 0.034093 -0.206485 0.056 Uiso 1 1 calc R U . . .
H23C H 1.133072 0.163612 -0.212436 0.056 Uiso 1 1 calc R U . . .
C24 C 1.2839(2) 0.01421(15) -0.03877(16) 0.0449(5) Uani 1 1 d . . . . .
H24A H 1.358317 0.059565 -0.026138 0.067 Uiso 1 1 calc R U . . .
H24B H 1.348995 -0.032353 -0.086372 0.067 Uiso 1 1 calc R U . . .
H24C H 1.256908 -0.031335 0.021810 0.067 Uiso 1 1 calc R U . . .
C25 C 0.54233(19) 0.33968(11) 0.23119(10) 0.0226(3) Uani 1 1 d . . . . .
C26 C 0.46635(19) 0.40774(12) 0.29942(11) 0.0239(3) Uani 1 1 d . . . . .
H26 H 0.405544 0.379699 0.356785 0.029 Uiso 1 1 calc R U . . .
C27 C 0.4344(3) 0.20782(16) 0.16653(14) 0.0382(4) Uani 0.9 1 d . . P C 1
H27A H 0.305797 0.244862 0.168227 0.057 Uiso 0.9 1 calc R U P C 1
H27B H 0.450534 0.128868 0.177696 0.057 Uiso 0.9 1 calc R U P C 1
H27C H 0.491964 0.229467 0.102898 0.057 Uiso 0.9 1 calc R U P C 1
C28 C 0.4611(3) 0.18749(14) 0.33835(13) 0.0312(4) Uani 0.9 1 d . . P C 1
H28A H 0.530371 0.200001 0.387114 0.047 Uiso 0.9 1 calc R U P C 1
H28B H 0.482976 0.109056 0.339127 0.047 Uiso 0.9 1 calc R U P C 1
H28C H 0.332786 0.219413 0.353230 0.047 Uiso 0.9 1 calc R U P C 1
O2 O 0.95202(17) 0.92080(10) 0.64050(9) 0.0376(3) Uani 1 1 d D . . . .
H2A H 0.876(2) 0.9595(17) 0.6752(15) 0.056 Uiso 1 1 d D U . . .
H2B H 1.035(2) 0.9485(18) 0.6191(16) 0.056 Uiso 1 1 d D U . . .
O3 O 0.76737(19) 0.99685(12) 0.47184(11) 0.0471(3) Uani 1 1 d D . . . .
H3A H 0.752(4) 0.9430(15) 0.4462(17) 0.071 Uiso 1 1 d D U . . .
H3B H 0.822(3) 0.9665(19) 0.5232(12) 0.071 Uiso 1 1 d D U . . .
O4 O 0.5512(3) 0.8779(2) 0.42611(17) 0.0459(5) Uani 0.9 1 d D . P D 1
H4A H 0.511(4) 0.888(3) 0.3683(11) 0.069 Uiso 0.9 1 d D U P E 1
H4B H 0.464(3) 0.914(2) 0.4603(17) 0.069 Uiso 0.9 1 d D U P F 1

loop_
_atom_site_aniso_label
_atom_site_aniso_U_11
_atom_site_aniso_U_22
_atom_site_aniso_U_33
_atom_site_aniso_U_23
_atom_site_aniso_U_13
_atom_site_aniso_U_12
Cl1 0.0397(2) 0.0342(2) 0.0352(2) -0.00859(18) -0.00253(18) -0.00643(18)
Cl1B 0.045(3) 0.042(3) 0.033(3) -0.009(2) 0.007(2) -0.012(2)
O1 0.0255(5) 0.0312(6) 0.0232(5) -0.0055(4) 0.0015(4) -0.0078(4)
N1 0.0292(7) 0.0352(7) 0.0308(7) -0.0144(6) 0.0059(5) -0.0140(6)
N2 0.0259(6) 0.0192(6) 0.0221(6) -0.0031(5) 0.0010(5) -0.0056(5)
N3 0.0282(7) 0.0260(7) 0.0356(7) -0.0067(6) 0.0059(5) -0.0029(5)
N4 0.0295(13) 0.0236(13) 0.0274(11) -0.0024(9) 0.0007(9) -0.0070(9)
Cl2 0.050(4) 0.033(4) 0.039(3) -0.005(3) 0.013(3) -0.024(3)
C1 0.0202(7) 0.0409(9) 0.0222(7) -0.0067(6) -0.0016(5) -0.0070(6)
C2 0.0291(8) 0.0424(9) 0.0280(8) 0.0000(7) -0.0035(6) -0.0084(7)
C3 0.0282(8) 0.0559(11) 0.0258(8) 0.0028(7) -0.0017(6) -0.0113(7)
C4 0.0223(7) 0.0625(12) 0.0248(8) -0.0101(8) -0.0005(6) -0.0071(7)
C5 0.0235(7) 0.0508(10) 0.0304(8) -0.0165(7) 0.0000(6) -0.0085(7)
C6 0.0213(7) 0.0416(9) 0.0260(7) -0.0094(6) -0.0012(6) -0.0113(6)
C7 0.0225(7) 0.0313(8) 0.0287(8) -0.0106(6) -0.0002(6) -0.0103(6)
C8 0.0650(13) 0.0385(10) 0.0507(11) -0.0237(9) 0.0218(10) -0.0257(9)
C9 0.0259(7) 0.0283(7) 0.0300(8) -0.0095(6) 0.0036(6) -0.0121(6)
C10 0.0183(6) 0.0260(7) 0.0250(7) -0.0053(6) -0.0022(5) -0.0071(5)
C11 0.0182(6) 0.0228(7) 0.0251(7) -0.0038(5) -0.0019(5) -0.0062(5)
C12 0.0232(7) 0.0233(7) 0.0319(8) -0.0066(6) -0.0004(6) -0.0069(5)
C13 0.0283(7) 0.0231(7) 0.0369(8) -0.0020(6) -0.0004(6) -0.0105(6)
C14 0.0270(7) 0.0276(8) 0.0309(8) 0.0011(6) 0.0035(6) -0.0097(6)
C15 0.0266(7) 0.0242(7) 0.0270(7) -0.0029(6) 0.0034(6) -0.0056(6)
C16 0.0215(6) 0.0200(7) 0.0243(7) -0.0009(5) -0.0021(5) -0.0052(5)
C17 0.0239(7) 0.0190(6) 0.0235(7) -0.0029(5) 0.0010(5) -0.0052(5)
C18 0.0218(7) 0.0219(7) 0.0247(7) -0.0006(5) -0.0011(5) -0.0045(5)
C19 0.0247(7) 0.0246(7) 0.0221(7) -0.0028(6) 0.0007(5) -0.0092(6)
C20 0.0225(7) 0.0175(6) 0.0310(8) -0.0040(6) 0.0029(6) -0.0088(5)
C21 0.0238(7) 0.0180(7) 0.0333(8) -0.0015(6) -0.0049(6) -0.0053(5)
C22 0.0297(7) 0.0207(7) 0.0257(7) -0.0010(6) -0.0054(6) -0.0077(6)
C23 0.0404(9) 0.0348(9) 0.0362(9) -0.0129(7) 0.0094(7) -0.0094(7)
C24 0.0311(9) 0.0310(9) 0.0601(12) -0.0005(8) 0.0087(8) 0.0030(7)
C25 0.0238(7) 0.0210(7) 0.0223(7) 0.0001(5) -0.0028(5) -0.0065(5)
C26 0.0225(7) 0.0263(7) 0.0232(7) -0.0022(6) -0.0001(5) -0.0087(6)
C27 0.0591(12) 0.0314(9) 0.0320(10) -0.0079(8) -0.0001(9) -0.0244(9)
C28 0.0424(10) 0.0217(8) 0.0257(9) 0.0044(7) 0.0034(7) -0.0096(7)
O2 0.0386(7) 0.0363(7) 0.0360(7) -0.0056(5) -0.0002(5) -0.0078(5)
O3 0.0447(8) 0.0515(8) 0.0488(8) -0.0044(6) -0.0131(6) -0.0164(6)
O4 0.0471(12) 0.0544(15) 0.0398(14) -0.0014(9) -0.0105(10) -0.0199(10)

loop_
_atom_type_symbol
_atom_type_description
_atom_type_scat_dispersion_real
_atom_type_scat_dispersion_imag
_atom_type_scat_source
C C 0.0181 0.0091 'International Tables Vol C Tables 4.2.6.8 and 6.1.1.4'
H H 0.0000 0.0000 'International Tables Vol C Tables 4.2.6.8 and 6.1.1.4'
N N 0.0311 0.0180 'International Tables Vol C Tables 4.2.6.8 and 6.1.1.4'
O O 0.0492 0.0322 'International Tables Vol C Tables 4.2.6.8 and 6.1.1.4'
Cl Cl 0.3639 0.7018 'International Tables Vol C Tables 4.2.6.8 and 6.1.1.4'

loop_
_geom_angle_atom_site_label_1
_geom_angle_atom_site_label_2
_geom_angle_atom_site_label_3
_geom_angle
_geom_angle_site_symmetry_1
_geom_angle_site_symmetry_3
_geom_angle_publ_flag
C7 O1 C1 107.09(12) . . ?
C7 N1 C6 108.67(13) . . ?
C7 N1 C8 124.90(14) . . ?
C6 N1 C8 126.40(14) . . ?
C25 N2 C16 120.01(12) . . ?
C25 N2 C17 120.62(12) . . ?
C16 N2 C17 118.49(11) . . ?
C20 N3 C23 121.16(14) . . ?
C20 N3 C24 120.01(15) . . ?
C23 N3 C24 117.01(14) . . ?
C25 N4 C28 119.4(2) . . ?
C25 N4 C27 119.6(2) . . ?
C28 N4 C27 110.7(2) . . ?
C2 C1 C6 123.99(15) . . ?
C2 C1 O1 127.40(15) . . ?
C6 C1 O1 108.61(14) . . ?
C1 C2 C3 114.97(17) . . ?
C1 C2 H2 122.5 . . ?
C3 C2 H2 122.5 . . ?
C4 C3 C2 121.66(17) . . ?
C4 C3 H3 119.2 . . ?
C2 C3 H3 119.2 . . ?
C3 C4 C5 122.31(16) . . ?
C3 C4 H4 118.8 . . ?
C5 C4 H4 118.8 . . ?
C6 C5 C4 115.89(16) . . ?
C6 C5 H5 122.1 . . ?
C4 C5 H5 122.1 . . ?
C1 C6 C5 121.18(16) . . ?
C1 C6 N1 106.32(13) . . ?
C5 C6 N1 132.50(16) . . ?
N1 C7 O1 109.31(13) . . ?
N1 C7 C9 125.92(15) . . ?
O1 C7 C9 124.78(13) . . ?
N1 C8 H8A 109.5 . . ?
N1 C8 H8B 109.5 . . ?
H8A C8 H8B 109.5 . . ?
N1 C8 H8C 109.5 . . ?
H8A C8 H8C 109.5 . . ?
H8B C8 H8C 109.5 . . ?
C7 C9 C10 127.34(14) . . ?
C7 C9 H9 116.3 . . ?
C10 C9 H9 116.3 . . ?
C26 C10 C9 123.75(14) . . ?
C26 C10 C11 116.76(13) . . ?
C9 C10 C11 119.44(13) . . ?
C12 C11 C16 118.09(13) . . ?
C12 C11 C10 122.60(13) . . ?
C16 C11 C10 119.29(13) . . ?
C13 C12 C11 121.66(14) . . ?
C13 C12 H12 119.2 . . ?
C11 C12 H12 119.2 . . ?
C12 C13 C14 119.62(14) . . ?
C12 C13 H13 120.2 . . ?
C14 C13 H13 120.2 . . ?
C15 C14 C13 120.62(14) . . ?
C15 C14 H14 119.7 . . ?
C13 C14 H14 119.7 . . ?
C14 C15 C16 120.31(14) . . ?
C14 C15 H15 119.8 . . ?
C16 C15 H15 119.8 . . ?
N2 C16 C15 119.95(13) . . ?
N2 C16 C11 120.46(13) . . ?
C15 C16 C11 119.58(13) . . ?
C18 C17 C22 119.67(13) . . ?
C18 C17 N2 121.05(13) . . ?
C22 C17 N2 119.25(13) . . ?
C17 C18 C19 120.71(13) . . ?
C17 C18 H18 119.6 . . ?
C19 C18 H18 119.6 . . ?
C18 C19 C20 120.71(13) . . ?
C18 C19 H19 119.6 . . ?
C20 C19 H19 119.6 . . ?
N3 C20 C21 121.38(14) . . ?
N3 C20 C19 121.21(14) . . ?
C21 C20 C19 117.40(13) . . ?
C22 C21 C20 121.15(13) . . ?
C22 C21 H21 119.4 . . ?
C20 C21 H21 119.4 . . ?
C21 C22 C17 120.32(14) . . ?
C21 C22 H22 119.8 . . ?
C17 C22 H22 119.8 . . ?
N3 C23 H23A 109.5 . . ?
N3 C23 H23B 109.5 . . ?
H23A C23 H23B 109.5 . . ?
N3 C23 H23C 109.5 . . ?
H23A C23 H23C 109.5 . . ?
H23B C23 H23C 109.5 . . ?
N3 C24 H24A 109.5 . . ?
N3 C24 H24B 109.5 . . ?
H24A C24 H24B 109.5 . . ?
N3 C24 H24C 109.5 . . ?
H24A C24 H24C 109.5 . . ?
H24B C24 H24C 109.5 . . ?
N4 C25 N2 119.28(16) . . ?
N4 C25 C26 120.47(16) . . ?
N2 C25 C26 120.25(13) . . ?
N2 C25 Cl2 106.9(3) . . ?
C26 C25 Cl2 132.2(3) . . ?
C25 C26 C10 122.97(13) . . ?
C25 C26 H26 118.5 . . ?
C10 C26 H26 118.5 . . ?
N4 C27 H27A 109.5 . . ?
N4 C27 H27B 109.5 . . ?
H27A C27 H27B 109.5 . . ?
N4 C27 H27C 109.5 . . ?
H27A C27 H27C 109.5 . . ?
H27B C27 H27C 109.5 . . ?
N4 C28 H28A 109.5 . . ?
N4 C28 H28B 109.5 . . ?
H28A C28 H28B 109.5 . . ?
N4 C28 H28C 109.5 . . ?
H28A C28 H28C 109.5 . . ?
H28B C28 H28C 109.5 . . ?
H2A O2 H2B 111.8(19) . . ?
H3A O3 H3B 105.3(18) . . ?
H4A O4 H4B 104.8(19) . . ?

loop_
_geom_bond_atom_site_label_1
_geom_bond_atom_site_label_2
_geom_bond_distance
_geom_bond_site_symmetry_2
_geom_bond_publ_flag
O1 C7 1.3613(19) . ?
O1 C1 1.3921(18) . ?
N1 C7 1.3565(19) . ?
N1 C6 1.392(2) . ?
N1 C8 1.452(2) . ?
N2 C25 1.3711(18) . ?
N2 C16 1.4049(18) . ?
N2 C17 1.4538(18) . ?
N3 C20 1.3696(19) . ?
N3 C23 1.449(2) . ?
N3 C24 1.460(2) . ?
N4 C25 1.363(3) . ?
N4 C28 1.459(3) . ?
N4 C27 1.466(3) . ?
Cl2 C25 1.714(7) . ?
C1 C2 1.369(2) . ?
C1 C6 1.381(2) . ?
C2 C3 1.403(2) . ?
C2 H2 0.9500 . ?
C3 C4 1.387(3) . ?
C3 H3 0.9500 . ?
C4 C5 1.388(3) . ?
C4 H4 0.9500 . ?
C5 C6 1.388(2) . ?
C5 H5 0.9500 . ?
C7 C9 1.373(2) . ?
C8 H8A 0.9800 . ?
C8 H8B 0.9800 . ?
C8 H8C 0.9800 . ?
C9 C10 1.415(2) . ?
C9 H9 0.9500 . ?
C10 C26 1.395(2) . ?
C10 C11 1.454(2) . ?
C11 C12 1.409(2) . ?
C11 C16 1.413(2) . ?
C12 C13 1.372(2) . ?
C12 H12 0.9500 . ?
C13 C14 1.393(2) . ?
C13 H13 0.9500 . ?
C14 C15 1.376(2) . ?
C14 H14 0.9500 . ?
C15 C16 1.408(2) . ?
C15 H15 0.9500 . ?
C17 C18 1.383(2) . ?
C17 C22 1.390(2) . ?
C18 C19 1.384(2) . ?
C18 H18 0.9500 . ?
C19 C20 1.416(2) . ?
C19 H19 0.9500 . ?
C20 C21 1.410(2) . ?
C21 C22 1.383(2) . ?
C21 H21 0.9500 . ?
C22 H22 0.9500 . ?
C23 H23A 0.9800 . ?
C23 H23B 0.9800 . ?
C23 H23C 0.9800 . ?
C24 H24A 0.9800 . ?
C24 H24B 0.9800 . ?
C24 H24C 0.9800 . ?
C25 C26 1.386(2) . ?
C26 H26 0.9500 . ?
C27 H27A 0.9800 . ?
C27 H27B 0.9800 . ?
C27 H27C 0.9800 . ?
C28 H28A 0.9800 . ?
C28 H28B 0.9800 . ?
C28 H28C 0.9800 . ?
O2 H2A 0.832(9) . ?
O2 H2B 0.826(9) . ?
O3 H3A 0.880(10) . ?
O3 H3B 0.855(10) . ?
O4 H4A 0.880(10) . ?
O4 H4B 0.856(10) . ?

loop_
_geom_hbond_atom_site_label_D
_geom_hbond_atom_site_label_H
_geom_hbond_atom_site_label_A
_geom_hbond_distance_DH
_geom_hbond_distance_HA
_geom_hbond_distance_DA
_geom_hbond_angle_DHA
_geom_hbond_site_symmetry_A
_geom_hbond_publ_flag
O2 H2A Cl1^a 0.832(9) 2.305(10) 3.1339(13) 175(2) 2_676 yes
O2 H2B O3 0.826(9) 2.070(11) 2.870(2) 163(2) 2_776 yes
O3 H3A O4^a 0.880(10) 2.039(19) 2.766(3) 139(2) . yes
O3 H3B O2 0.855(10) 1.948(10) 2.7957(19) 171(2) . yes
O4^a H4A^a Cl1^a 0.880(10) 2.213(13) 3.076(2) 166(3) . yes
O4^a H4B^a O3 0.856(10) 2.076(11) 2.927(3) 172(3) 2_676 yes

loop_
_geom_torsion_atom_site_label_1
_geom_torsion_atom_site_label_2
_geom_torsion_atom_site_label_3
_geom_torsion_atom_site_label_4
_geom_torsion
_geom_torsion_site_symmetry_1
_geom_torsion_site_symmetry_2
_geom_torsion_site_symmetry_3
_geom_torsion_site_symmetry_4
_geom_torsion_publ_flag
C7 O1 C1 C2 -179.69(15) . . . . ?
C7 O1 C1 C6 -0.11(15) . . . . ?
C6 C1 C2 C3 0.3(2) . . . . ?
O1 C1 C2 C3 179.77(14) . . . . ?
C1 C2 C3 C4 -0.6(2) . . . . ?
C2 C3 C4 C5 0.4(3) . . . . ?
C3 C4 C5 C6 0.1(2) . . . . ?
C2 C1 C6 C5 0.2(2) . . . . ?
O1 C1 C6 C5 -179.37(13) . . . . ?
C2 C1 C6 N1 179.77(14) . . . . ?
O1 C1 C6 N1 0.18(16) . . . . ?
C4 C5 C6 C1 -0.4(2) . . . . ?
C4 C5 C6 N1 -179.82(15) . . . . ?
C7 N1 C6 C1 -0.18(17) . . . . ?
C8 N1 C6 C1 177.72(17) . . . . ?
C7 N1 C6 C5 179.30(16) . . . . ?
C8 N1 C6 C5 -2.8(3) . . . . ?
C6 N1 C7 O1 0.12(17) . . . . ?
C8 N1 C7 O1 -177.83(16) . . . . ?
C6 N1 C7 C9 -179.71(14) . . . . ?
C8 N1 C7 C9 2.3(3) . . . . ?
C1 O1 C7 N1 0.00(15) . . . . ?
C1 O1 C7 C9 179.83(14) . . . . ?
N1 C7 C9 C10 -176.94(14) . . . . ?
O1 C7 C9 C10 3.3(3) . . . . ?
C7 C9 C10 C26 4.2(2) . . . . ?
C7 C9 C10 C11 -178.39(14) . . . . ?
C26 C10 C11 C12 178.19(13) . . . . ?
C9 C10 C11 C12 0.6(2) . . . . ?
C26 C10 C11 C16 -3.21(19) . . . . ?
C9 C10 C11 C16 179.24(13) . . . . ?
C16 C11 C12 C13 -2.3(2) . . . . ?
C10 C11 C12 C13 176.30(14) . . . . ?
C11 C12 C13 C14 -0.7(2) . . . . ?
C12 C13 C14 C15 2.5(2) . . . . ?
C13 C14 C15 C16 -1.2(2) . . . . ?
C25 N2 C16 C15 178.98(13) . . . . ?
C17 N2 C16 C15 9.6(2) . . . . ?
C25 N2 C16 C11 0.3(2) . . . . ?
C17 N2 C16 C11 -169.00(12) . . . . ?
C14 C15 C16 N2 179.39(14) . . . . ?
C14 C15 C16 C11 -2.0(2) . . . . ?
C12 C11 C16 N2 -177.73(12) . . . . ?
C10 C11 C16 N2 3.6(2) . . . . ?
C12 C11 C16 C15 3.6(2) . . . . ?
C10 C11 C16 C15 -175.04(13) . . . . ?
C25 N2 C17 C18 117.28(15) . . . . ?
C16 N2 C17 C18 -73.45(18) . . . . ?
C25 N2 C17 C22 -64.69(18) . . . . ?
C16 N2 C17 C22 104.58(15) . . . . ?
C22 C17 C18 C19 -1.6(2) . . . . ?
N2 C17 C18 C19 176.43(13) . . . . ?
C17 C18 C19 C20 0.1(2) . . . . ?
C23 N3 C20 C21 -173.69(14) . . . . ?
C24 N3 C20 C21 -9.5(2) . . . . ?
C23 N3 C20 C19 7.5(2) . . . . ?
C24 N3 C20 C19 171.69(14) . . . . ?
C18 C19 C20 N3 -179.53(13) . . . . ?
C18 C19 C20 C21 1.6(2) . . . . ?
N3 C20 C21 C22 179.19(13) . . . . ?
C19 C20 C21 C22 -1.9(2) . . . . ?
C20 C21 C22 C17 0.5(2) . . . . ?
C18 C17 C22 C21 1.2(2) . . . . ?
N2 C17 C22 C21 -176.81(13) . . . . ?
C28 N4 C25 N2 160.74(17) . . . . ?
C27 N4 C25 N2 -57.4(3) . . . . ?
C28 N4 C25 C26 -19.8(3) . . . . ?
C27 N4 C25 C26 122.0(2) . . . . ?
C16 N2 C25 N4 174.78(18) . . . . ?
C17 N2 C25 N4 -16.1(2) . . . . ?
C16 N2 C25 C26 -4.7(2) . . . . ?
C17 N2 C25 C26 164.46(13) . . . . ?
C16 N2 C25 Cl2 -176.9(4) . . . . ?
C17 N2 C25 Cl2 -7.8(4) . . . . ?
N4 C25 C26 C10 -174.33(18) . . . . ?
N2 C25 C26 C10 5.1(2) . . . . ?
Cl2 C25 C26 C10 175.1(5) . . . . ?
C9 C10 C26 C25 176.37(14) . . . . ?
C11 C10 C26 C25 -1.1(2) . . . . ?
